data_4344425
loop_
_publ_author_name
'Szentkuti, Alexander'
'Garg, Jai Anand'
'Blacque, Olivier'
'Venkatesan, Koushik'

_publ_section_title
;
 Monocyclometalated Gold(III) Complexes Bearing \p-Accepting Cyanide
 Ligands: Syntheses, Structural, Photophysical, and Electrochemical
 Investigations.
;
_journal_issue 22
_journal_name_full 'Inorganic chemistry'
_journal_page_first 10748
_journal_page_last 10760
_journal_paper_doi 10.1021/acs.inorgchem.5b01762
_journal_volume 54
_journal_year 2015
_chemical_formula_moiety 'C17 H10 Au N3'
_chemical_formula_sum 'C17 H10 Au N3'
_chemical_formula_weight 453.25
_chemical_name_systematic
;
Bis(cyano-\kC)[2-(isoquinolin-1-yl-\kN)phenyl-\kC^1^]gold(iii)
;
_space_group_crystal_system orthorhombic
_space_group_IT_number 61
_space_group_name_Hall '-P 2ac 2ab'
_space_group_name_H-M_alt 'P b c a'
_symmetry_space_group_name_Hall '-P 2ac 2ab'
_symmetry_space_group_name_H-M 'P b c a'
_atom_sites_solution_hydrogens geom
_audit_creation_date 2013-10-29
_audit_creation_method
;
Olex2 1.2
(compiled 2013.09.17 svn.r2790 for OlexSys, GUI svn.r4601)
;
_cell_angle_alpha 90
_cell_angle_beta 90
_cell_angle_gamma 90
_cell_formula_units_Z 8
_cell_length_a 11.7030(3)
_cell_length_b 7.12970(14)
_cell_length_c 32.3455(7)
_cell_measurement_reflns_used 5265
_cell_measurement_temperature 183(1)
_cell_measurement_theta_max 76.3
_cell_measurement_theta_min 2.7
_cell_volume 2698.87(10)
_computing_cell_refinement
;
CrysAlisPro, version 1.171.36.20 (Agilent Technologies, 2012)
;
_computing_data_collection
;
CrysAlisPro, version 1.171.36.24a (Agilent Technologies, 2012)
;
_computing_data_reduction
;
CrysAlisPro, version 1.171.36.20 (Agilent Technologies, 2012)
;
_computing_structure_refinement 'ShelXL (Sheldrick, 2008)'
_computing_structure_solution
;
SUPERFLIP (Palatinus & Chapuis, 2007)
;
_diffrn_ambient_temperature 183(1)
_diffrn_detector_area_resol_mean 10.3801
_diffrn_measured_fraction_theta_full 0.9997
_diffrn_measured_fraction_theta_max 0.9969
_diffrn_measurement_device_type 'SuperNova, Dual, Cu at zero, Atlas'
_diffrn_measurement_method '\w scans'
_diffrn_orient_matrix_UB_11 -0.1082625000
_diffrn_orient_matrix_UB_12 0.0038150000
_diffrn_orient_matrix_UB_13 -0.0271273000
_diffrn_orient_matrix_UB_21 0.0184979000
_diffrn_orient_matrix_UB_22 -0.2080609000
_diffrn_orient_matrix_UB_23 -0.0110774000
_diffrn_orient_matrix_UB_31 -0.0726479000
_diffrn_orient_matrix_UB_32 -0.0585764000
_diffrn_orient_matrix_UB_33 0.0374976000
_diffrn_radiation_monochromator mirror
_diffrn_radiation_type 'Cu K\a'
_diffrn_radiation_wavelength 1.5418
_diffrn_reflns_av_R_equivalents 0.0342
_diffrn_reflns_av_unetI/netI 0.0184
_diffrn_reflns_limit_h_max 13
_diffrn_reflns_limit_h_min -14
_diffrn_reflns_limit_k_max 8
_diffrn_reflns_limit_k_min -8
_diffrn_reflns_limit_l_max 40
_diffrn_reflns_limit_l_min -33
_diffrn_reflns_number 14016
_diffrn_reflns_theta_full 67.684
_diffrn_reflns_theta_max 74.464
_diffrn_reflns_theta_min 2.732
_diffrn_source 'SuperNova (Cu) X-ray Source'
_exptl_absorpt_coefficient_mu 20.439
_exptl_absorpt_correction_T_max 0.824
_exptl_absorpt_correction_T_min 0.270
_exptl_absorpt_correction_type analytical
_exptl_absorpt_process_details
;
CrysAlisPro, Agilent Technologies,
Version 1.171.36.20 (release 27-06-2012 CrysAlis171 .NET)
(compiled Jul 11 2012,15:38:31)
Analytical numeric absorption correction using a multifaceted crystal
model based on expressions derived by R.C. Clark & J.S. Reid.
(Clark, R. C. & Reid, J. S. (1995). Acta Cryst. A51, 887-897)
;
_exptl_crystal_colour colourless
_exptl_crystal_density_diffrn 2.231
_exptl_crystal_description needle
_exptl_crystal_F_000 1696
_exptl_crystal_size_max 0.16
_exptl_crystal_size_mid 0.03
_exptl_crystal_size_min 0.01
_refine_diff_density_max 0.914
_refine_diff_density_min -1.282
_refine_diff_density_rms 0.146
_refine_ls_extinction_method none
_refine_ls_goodness_of_fit_ref 1.137
_refine_ls_hydrogen_treatment constr
_refine_ls_matrix_type full
_refine_ls_number_parameters 190
_refine_ls_number_reflns 2757
_refine_ls_number_restraints 0
_refine_ls_restrained_S_all 1.137
_refine_ls_R_factor_all 0.0360
_refine_ls_R_factor_gt 0.0310
_refine_ls_shift/su_max 0.001
_refine_ls_shift/su_mean 0.000
_refine_ls_structure_factor_coef Fsqd
_refine_ls_weighting_details 'w=1/[\s^2^(Fo^2^)+(0.0447P)^2^+5.7045P] where P=(Fo^2^+2Fc^2^)/3'
_refine_ls_weighting_scheme calc
_refine_ls_wR_factor_gt 0.0849
_refine_ls_wR_factor_ref 0.0890
_reflns_number_gt 2336
_reflns_number_total 2757
_reflns_threshold_expression 'I > 2\s(I)'
_cod_data_source_file ic5b01762_si_006.cif
_cod_data_source_block 5c
_cod_depositor_comments 'Adding full bibliography for 4344422--4344427.cif.'
_cod_original_cell_volume 2698.86(10)
_cod_database_code 4344425
_shelxl_version_number 2013-4
_olex2_refinement_description
;
1. Fixed Uiso
 At 1.2 times of:
  All C(H) groups
2.a Aromatic/amide H refined with riding coordinates:
 C3(H3), C4(H4), C10(H10), C11(H11), C12(H12), C13(H13), C14(H14), C15(H15),
 C16(H16), C17(H17)
;

loop_
_space_group_symop_operation_xyz
'x, y, z'
'-x+1/2, -y, z+1/2'
'x+1/2, -y+1/2, -z'
'-x, y+1/2, -z+1/2'
'-x, -y, -z'
'x-1/2, y, -z-1/2'
'-x-1/2, y-1/2, z'
'x, -y-1/2, z-1/2'

loop_
_atom_site_label
_atom_site_type_symbol
_atom_site_fract_x
_atom_site_fract_y
_atom_site_fract_z
_atom_site_U_iso_or_equiv
_atom_site_adp_type
_atom_site_occupancy
_atom_site_site_symmetry_order
_atom_site_calc_flag
_atom_site_refinement_flags_posn
_atom_site_refinement_flags_adp
Au1 Au -0.54952(2) -0.49245(2) -0.62464(2) 0.02369(11) Uani 1 1 d . .
C1 C -0.6453(4) -0.4464(8) -0.57054(16) 0.0300(10) Uani 1 1 d . .
C2 C -0.6851(4) -0.5979(7) -0.65199(14) 0.0294(10) Uani 1 1 d . .
C3 C -0.3849(4) -0.3623(7) -0.55891(14) 0.0303(10) Uani 1 1 d . .
H3 H -0.4499 -0.3534 -0.5425 0.036 Uiso 1 1 calc R U
C4 C -0.2822(4) -0.3307(7) -0.54177(15) 0.0327(10) Uani 1 1 d . .
H4 H -0.2769 -0.2886 -0.5146 0.039 Uiso 1 1 calc R U
C5 C -0.1825(4) -0.3618(7) -0.56516(16) 0.0311(10) Uani 1 1 d . .
C6 C -0.1938(4) -0.4148(7) -0.60785(15) 0.0286(10) Uani 1 1 d . .
C7 C -0.3062(4) -0.4234(7) -0.62469(14) 0.0266(9) Uani 1 1 d . .
C8 C -0.3367(4) -0.4507(7) -0.66860(14) 0.0263(9) Uani 1 1 d . .
C9 C -0.4509(4) -0.5072(6) -0.67581(17) 0.0267(11) Uani 1 1 d . .
C10 C -0.4871(5) -0.5456(8) -0.71606(15) 0.0346(11) Uani 1 1 d . .
H10 H -0.5604 -0.5907 -0.7208 0.042 Uiso 1 1 calc R U
C11 C -0.4124(6) -0.5161(8) -0.74915(18) 0.0414(14) Uani 1 1 d . .
H11 H -0.4354 -0.5457 -0.7759 0.050 Uiso 1 1 calc R U
C12 C -0.3047(5) -0.4432(9) -0.74242(16) 0.0386(12) Uani 1 1 d . .
H12 H -0.2576 -0.4156 -0.7648 0.046 Uiso 1 1 calc R U
C13 C -0.2665(4) -0.4109(7) -0.70236(15) 0.0318(10) Uani 1 1 d . .
H13 H -0.1937 -0.3625 -0.6980 0.038 Uiso 1 1 calc R U
C14 C -0.0722(5) -0.3534(8) -0.54688(19) 0.0406(12) Uani 1 1 d . .
H14 H -0.0644 -0.3148 -0.5196 0.049 Uiso 1 1 calc R U
C15 C 0.0222(5) -0.4016(9) -0.5691(2) 0.0469(14) Uani 1 1 d . .
H15 H 0.0941 -0.3934 -0.5570 0.056 Uiso 1 1 calc R U
C16 C 0.0121(5) -0.4635(8) -0.6102(2) 0.0424(13) Uani 1 1 d . .
H16 H 0.0768 -0.5016 -0.6246 0.051 Uiso 1 1 calc R U
C17 C -0.0936(5) -0.4681(8) -0.62928(19) 0.0356(12) Uani 1 1 d . .
H17 H -0.0989 -0.5068 -0.6567 0.043 Uiso 1 1 calc R U
N1 N -0.6902(4) -0.4151(8) -0.54310(16) 0.0483(12) Uani 1 1 d . .
N2 N -0.7644(4) -0.6637(7) -0.66674(13) 0.0384(10) Uani 1 1 d . .
N3 N -0.3970(3) -0.4069(6) -0.59957(11) 0.0243(8) Uani 1 1 d . .

loop_
_atom_site_aniso_label
_atom_site_aniso_U_11
_atom_site_aniso_U_22
_atom_site_aniso_U_33
_atom_site_aniso_U_23
_atom_site_aniso_U_13
_atom_site_aniso_U_12
Au1 0.01993(15) 0.02839(16) 0.02273(15) 0.00040(6) 0.00119(6) 0.00207(6)
C1 0.016(2) 0.037(2) 0.037(3) 0.000(2) -0.0008(19) 0.001(2)
C2 0.027(2) 0.035(2) 0.025(2) 0.0004(19) 0.0030(18) 0.002(2)
C3 0.029(2) 0.037(3) 0.025(2) -0.0012(19) 0.0015(18) 0.000(2)
C4 0.034(3) 0.034(2) 0.030(2) 0.001(2) -0.0028(19) -0.003(2)
C5 0.027(2) 0.029(2) 0.038(3) 0.005(2) -0.002(2) -0.0022(19)
C6 0.027(2) 0.027(2) 0.031(2) 0.0051(19) 0.0034(19) -0.0028(19)
C7 0.029(2) 0.025(2) 0.026(2) 0.0023(18) 0.0037(18) 0.0065(19)
C8 0.027(2) 0.026(2) 0.026(2) 0.0020(19) 0.0045(18) 0.0009(19)
C9 0.026(3) 0.029(3) 0.025(3) 0.0027(16) 0.0039(18) 0.0048(17)
C10 0.033(3) 0.046(3) 0.025(2) -0.003(2) -0.002(2) 0.004(2)
C11 0.044(3) 0.053(4) 0.027(3) 0.002(2) 0.001(2) 0.008(2)
C12 0.041(3) 0.046(3) 0.030(2) 0.007(2) 0.011(2) 0.008(2)
C13 0.029(2) 0.033(2) 0.033(2) 0.004(2) 0.008(2) -0.001(2)
C14 0.039(3) 0.037(3) 0.046(3) 0.005(2) -0.013(2) -0.007(2)
C15 0.027(3) 0.042(3) 0.072(4) 0.005(3) -0.016(3) -0.008(2)
C16 0.027(3) 0.035(3) 0.065(4) 0.004(3) 0.009(3) 0.000(2)
C17 0.028(3) 0.031(2) 0.048(3) 0.006(2) 0.004(2) -0.001(2)
N1 0.040(3) 0.059(3) 0.046(3) 0.003(3) 0.000(2) -0.002(3)
N2 0.032(2) 0.044(2) 0.039(2) 0.001(2) -0.0057(19) 0.001(2)
N3 0.0190(18) 0.0296(19) 0.0242(17) 0.0000(15) -0.0009(14) -0.0010(15)

loop_
_atom_type_symbol
_atom_type_description
_atom_type_scat_dispersion_real
_atom_type_scat_dispersion_imag
_atom_type_scat_source
C C 0.0181 0.0091 'International Tables Vol C Tables 4.2.6.8 and 6.1.1.4'
H H 0.0000 0.0000 'International Tables Vol C Tables 4.2.6.8 and 6.1.1.4'
Au Au -4.4197 7.2980 'International Tables Vol C Tables 4.2.6.8 and 6.1.1.4'
N N 0.0311 0.0180 'International Tables Vol C Tables 4.2.6.8 and 6.1.1.4'

loop_
_exptl_crystal_face_index_h
_exptl_crystal_face_index_k
_exptl_crystal_face_index_l
_exptl_crystal_face_perp_dist
_exptl_oxdiff_crystal_face_indexfrac_h
_exptl_oxdiff_crystal_face_indexfrac_k
_exptl_oxdiff_crystal_face_indexfrac_l
_exptl_oxdiff_crystal_face_x
_exptl_oxdiff_crystal_face_y
_exptl_oxdiff_crystal_face_z
0 0 1 0.0105 -0.0000 0.0000 1.0000 -0.0271 -0.0111 0.0375
0 0 -1 0.0010 0.0000 -0.0000 -1.0000 0.0271 0.0111 -0.0375
-1 -2 -2 0.0608 -0.9999 -2.0001 -1.9995 0.1549 0.4198 0.1148
1 2 2 0.0878 0.9999 2.0001 1.9995 -0.1549 -0.4198 -0.1148
1 0 2 0.0075 1.0000 0.0000 2.0000 -0.1625 -0.0037 0.0023
-1 0 -2 0.0085 -1.0000 -0.0000 -2.0000 0.1625 0.0037 -0.0023

loop_
_geom_angle_atom_site_label_1
_geom_angle_atom_site_label_2
_geom_angle_atom_site_label_3
_geom_angle
C2 Au1 C1 90.23(19)
C2 Au1 C9 94.2(2)
C2 Au1 N3 173.17(18)
C9 Au1 C1 173.59(19)
C9 Au1 N3 80.93(18)
N3 Au1 C1 95.06(16)
N1 C1 Au1 176.2(5)
N2 C2 Au1 177.5(5)
C4 C3 H3 119.0
C4 C3 N3 122.1(5)
N3 C3 H3 119.0
C3 C4 H4 120.2
C3 C4 C5 119.6(5)
C5 C4 H4 120.2
C4 C5 C6 118.8(4)
C4 C5 C14 121.5(5)
C14 C5 C6 119.6(5)
C7 C6 C5 117.6(4)
C17 C6 C5 117.8(5)
C17 C6 C7 124.5(5)
C6 C7 C8 126.6(4)
N3 C7 C6 119.7(4)
N3 C7 C8 113.7(4)
C9 C8 C7 115.1(4)
C13 C8 C7 125.7(5)
C13 C8 C9 119.0(5)
C8 C9 Au1 112.9(4)
C10 C9 Au1 126.9(4)
C10 C9 C8 119.7(5)
C9 C10 H10 120.2
C9 C10 C11 119.7(5)
C11 C10 H10 120.2
C10 C11 H11 119.8
C12 C11 C10 120.4(5)
C12 C11 H11 119.8
C11 C12 H12 119.9
C11 C12 C13 120.2(5)
C13 C12 H12 119.9
C8 C13 H13 119.8
C12 C13 C8 120.5(5)
C12 C13 H13 119.8
C5 C14 H14 119.8
C15 C14 C5 120.5(5)
C15 C14 H14 119.8
C14 C15 H15 119.7
C14 C15 C16 120.6(5)
C16 C15 H15 119.7
C15 C16 H16 119.8
C17 C16 C15 120.4(6)
C17 C16 H16 119.8
C6 C17 H17 119.5
C16 C17 C6 121.1(6)
C16 C17 H17 119.5
C3 N3 Au1 122.8(3)
C7 N3 Au1 115.0(3)
C7 N3 C3 121.6(4)

loop_
_geom_bond_atom_site_label_1
_geom_bond_atom_site_label_2
_geom_bond_distance
Au1 C1 2.104(5)
Au1 C2 1.966(5)
Au1 C9 2.020(5)
Au1 N3 2.053(4)
C1 N1 1.056(7)
C2 N2 1.144(6)
C3 H3 0.9300
C3 C4 1.343(7)
C3 N3 1.361(6)
C4 H4 0.9300
C4 C5 1.408(7)
C5 C6 1.438(7)
C5 C14 1.421(7)
C6 C7 1.425(7)
C6 C17 1.414(8)
C7 C8 1.477(6)
C7 N3 1.343(6)
C8 C9 1.416(7)
C8 C13 1.395(6)
C9 C10 1.396(7)
C10 H10 0.9300
C10 C11 1.398(8)
C11 H11 0.9300
C11 C12 1.380(9)
C12 H12 0.9300
C12 C13 1.390(7)
C13 H13 0.9300
C14 H14 0.9300
C14 C15 1.362(9)
C15 H15 0.9300
C15 C16 1.405(10)
C16 H16 0.9300
C16 C17 1.383(9)
C17 H17 0.9300
